data_2229694
loop_
_publ_author_name
'Bouacida, Sofiane'
'Kechout, Habiba'
'Belhouas, Ratiba'
'Merazig, Hocine'
'Roisnel, Thierry'

_publ_section_title
;
 Bis(3-hydroxymethylanilinium) hexachloridostannate(IV)
;
_journal_coeditor_code HY2408
_journal_issue 4
_journal_name_full 'Acta Crystallographica Section E'
_journal_page_first m395
_journal_paper_doi 10.1107/S1600536811007252
_journal_volume 67
_journal_year 2011
_chemical_formula_iupac '(C7 H10 N O)2 [Sn Cl6]'
_chemical_formula_moiety '2(C7 H10 N O), Cl6 Sn '
_chemical_formula_structural 'C14 H20 Cl6 N2 O2 Sn'
_chemical_formula_sum 'C14 H20 Cl6 N2 O2 Sn'
_chemical_formula_weight 579.73
_chemical_name_systematic
;
Bis(3-hydroxymethylanilinium) hexachloridostannate(IV)
;
_space_group_crystal_system monoclinic
_space_group_IT_number 14
_space_group_name_Hall '-P 2yn'
_space_group_name_H-M_alt 'P 1 21/n 1'
_symmetry_space_group_name_Hall '-P 2yn'
_symmetry_space_group_name_H-M 'P 1 21/n 1'
_atom_sites_solution_hydrogens geom
_atom_sites_solution_primary direct
_atom_sites_solution_secondary difmap
_cell_angle_alpha 90
_cell_angle_beta 105.989(5)
_cell_angle_gamma 90
_cell_formula_units_Z 2
_cell_length_a 7.4785(11)
_cell_length_b 11.2959(16)
_cell_length_c 12.6153(18)
_cell_measurement_reflns_used 3840
_cell_measurement_temperature 100(2)
_cell_measurement_theta_max 27.40
_cell_measurement_theta_min 3.36
_cell_volume 1024.5(3)
_computing_cell_refinement 'SAINT (Bruker, 2007)'
_computing_data_collection 'APEX2 (Bruker, 2007)'
_computing_data_reduction 'SAINT (Bruker, 2007)'
_computing_molecular_graphics 'ORTEP-3 (Farrugia, 1997) and DIAMOND (Brandenburg & Berndt, 1999)'
_computing_publication_material 'WinGX (Farrugia, 1999)'
_computing_structure_refinement 'SHELXL97 (Sheldrick, 2008)'
_computing_structure_solution 'SIR2002 (Burla <i>et al.</i>, 2003)'
_diffrn_ambient_temperature 100(2)
_diffrn_measured_fraction_theta_full 0.997
_diffrn_measured_fraction_theta_max 0.969
_diffrn_measurement_device_type 'Bruker APEXII CCD'
_diffrn_measurement_method '\f and \w'
_diffrn_radiation_monochromator graphite
_diffrn_radiation_type MoK\a
_diffrn_radiation_wavelength 0.71073
_diffrn_reflns_av_R_equivalents 0.0382
_diffrn_reflns_limit_h_max 5
_diffrn_reflns_limit_h_min -9
_diffrn_reflns_limit_k_max 14
_diffrn_reflns_limit_k_min -10
_diffrn_reflns_limit_l_max 16
_diffrn_reflns_limit_l_min -14
_diffrn_reflns_number 5915
_diffrn_reflns_theta_full 25
_diffrn_reflns_theta_max 27.45
_diffrn_reflns_theta_min 2.46
_exptl_absorpt_coefficient_mu 2.041
_exptl_absorpt_correction_T_max 0.693
_exptl_absorpt_correction_T_min 0.423
_exptl_absorpt_correction_type multi-scan
_exptl_absorpt_process_details '(SADABS; Sheldrick, 1996)'
_exptl_crystal_colour colorless
_exptl_crystal_density_diffrn 1.879
_exptl_crystal_density_method 'not measured'
_exptl_crystal_description block
_exptl_crystal_F_000 572
_exptl_crystal_size_max 0.20
_exptl_crystal_size_mid 0.18
_exptl_crystal_size_min 0.16
_refine_diff_density_max 0.631
_refine_diff_density_min -1.273
_refine_ls_extinction_method none
_refine_ls_goodness_of_fit_ref 1.068
_refine_ls_hydrogen_treatment constr
_refine_ls_matrix_type full
_refine_ls_number_parameters 117
_refine_ls_number_reflns 2279
_refine_ls_number_restraints 0
_refine_ls_restrained_S_all 1.068
_refine_ls_R_factor_all 0.0301
_refine_ls_R_factor_gt 0.0247
_refine_ls_shift/su_max 0.001
_refine_ls_shift/su_mean 0
_refine_ls_structure_factor_coef Fsqd
_refine_ls_weighting_details 'calc w=1/[\s^2^(Fo^2^)+(0.0194P)^2^+0.1921P] where P=(Fo^2^+2Fc^2^)/3'
_refine_ls_weighting_scheme calc
_refine_ls_wR_factor_gt 0.0559
_refine_ls_wR_factor_ref 0.0582
_reflns_number_gt 2027
_reflns_number_total 2279
_reflns_threshold_expression I>2\s(I)
_cod_data_source_file hy2408.cif
_cod_data_source_block I
_cod_database_code 2229694
_cod_database_fobs_code 2229694

loop_
_space_group_symop_operation_xyz
'x, y, z'
'-x+1/2, y+1/2, -z+1/2'
'-x, -y, -z'
'x-1/2, -y-1/2, z-1/2'

loop_
_atom_site_type_symbol
_atom_site_label
_atom_site_fract_x
_atom_site_fract_y
_atom_site_fract_z
_atom_site_U_iso_or_equiv
_atom_site_adp_type
_atom_site_calc_flag
_atom_site_refinement_flags
_atom_site_occupancy
_atom_site_disorder_assembly
_atom_site_disorder_group
C C1 0.8165(3) -0.12498(19) 0.46444(19) 0.0181(5) Uani d . 1 . .
C C2 0.7132(3) -0.06992(19) 0.36967(18) 0.0170(5) Uani d . 1 . .
H H2 0.6918 -0.1075 0.3017 0.02 Uiso calc R 1 . .
C C3 0.6412(3) 0.0428(2) 0.37701(19) 0.0186(5) Uani d . 1 . .
C C4 0.6736(4) 0.0954(2) 0.48072(19) 0.0216(5) Uani d . 1 . .
H H4 0.6246 0.17 0.4867 0.026 Uiso calc R 1 . .
C C5 0.7765(4) 0.0391(2) 0.5742(2) 0.0249(6) Uani d . 1 . .
H H5 0.7973 0.0761 0.6424 0.03 Uiso calc R 1 . .
C C6 0.8502(3) -0.0738(2) 0.56723(19) 0.0207(5) Uani d . 1 . .
H H6 0.9197 -0.1128 0.63 0.025 Uiso calc R 1 . .
C C7 0.5266(4) 0.1037(2) 0.2755(2) 0.0228(5) Uani d . 1 . .
H H7A 0.5162 0.0529 0.2121 0.027 Uiso calc R 1 . .
H H7B 0.4023 0.1172 0.2826 0.027 Uiso calc R 1 . .
N N1 0.8919(3) -0.24370(17) 0.45477(16) 0.0219(4) Uani d . 1 . .
H H1A 1.005 -0.2499 0.5014 0.033 Uiso calc R 1 . .
H H1B 0.8986 -0.2547 0.3861 0.033 Uiso calc R 1 . .
H H1C 0.8176 -0.2982 0.471 0.033 Uiso calc R 1 . .
O O1 0.6072(3) 0.21527(14) 0.25759(14) 0.0284(4) Uani d . 1 . .
H H1 0.5691 0.2678 0.2907 0.043 Uiso calc R 1 . .
Cl Cl1 0.54335(8) 0.34435(5) 0.63534(4) 0.01892(13) Uani d . 1 . .
Cl Cl2 0.29979(8) 0.36720(5) 0.36576(4) 0.01874(14) Uani d . 1 . .
Cl Cl3 0.76854(9) 0.43264(5) 0.44207(5) 0.02107(14) Uani d . 1 . .
Sn Sn1 0.5 0.5 0.5 0.01371(8) Uani d S 1 . .

loop_
_atom_site_aniso_label
_atom_site_aniso_U_11
_atom_site_aniso_U_22
_atom_site_aniso_U_33
_atom_site_aniso_U_12
_atom_site_aniso_U_13
_atom_site_aniso_U_23
C1 0.0175(13) 0.0183(11) 0.0200(12) 0.0004(10) 0.0073(10) 0.0020(9)
C2 0.0181(13) 0.0167(11) 0.0162(11) -0.0023(10) 0.0049(10) -0.0015(9)
C3 0.0171(13) 0.0174(11) 0.0218(12) -0.0041(10) 0.0062(10) -0.0006(10)
C4 0.0213(13) 0.0194(11) 0.0268(13) -0.0046(11) 0.0112(11) -0.0042(10)
C5 0.0268(15) 0.0302(13) 0.0207(13) -0.0091(12) 0.0118(11) -0.0071(11)
C6 0.0189(13) 0.0266(12) 0.0159(12) -0.0060(11) 0.0037(10) 0.0033(10)
C7 0.0195(14) 0.0179(11) 0.0298(14) 0.0007(10) 0.0047(11) 0.0037(10)
N1 0.0216(12) 0.0213(10) 0.0240(11) 0.0028(9) 0.0083(9) 0.0064(8)
O1 0.0455(13) 0.0152(8) 0.0273(10) -0.0035(9) 0.0144(9) -0.0013(7)
Cl1 0.0239(3) 0.0162(3) 0.0145(3) -0.0011(2) 0.0017(2) 0.0028(2)
Cl2 0.0234(3) 0.0171(3) 0.0138(3) -0.0036(2) 0.0019(2) -0.0007(2)
Cl3 0.0195(3) 0.0229(3) 0.0219(3) 0.0023(2) 0.0074(2) 0.0003(2)
Sn1 0.01617(13) 0.01257(12) 0.01161(13) 0.00006(8) 0.00251(9) -0.00002(8)

loop_
_atom_type_symbol
_atom_type_description
_atom_type_scat_dispersion_real
_atom_type_scat_dispersion_imag
_atom_type_scat_source
C C 0.0033 0.0016 'International Tables Vol C Tables 4.2.6.8 and 6.1.1.4'
H H 0 0 'International Tables Vol C Tables 4.2.6.8 and 6.1.1.4'
N N 0.0061 0.0033 'International Tables Vol C Tables 4.2.6.8 and 6.1.1.4'
O O 0.0106 0.006 'International Tables Vol C Tables 4.2.6.8 and 6.1.1.4'
Cl Cl 0.1484 0.1585 'International Tables Vol C Tables 4.2.6.8 and 6.1.1.4'
Sn Sn -0.6537 1.4246 'International Tables Vol C Tables 4.2.6.8 and 6.1.1.4'

loop_
_geom_angle_atom_site_label_1
_geom_angle_atom_site_label_2
_geom_angle_atom_site_label_3
_geom_angle_site_symmetry_1
_geom_angle_site_symmetry_3
_geom_angle
_geom_angle_publ_flag
C6 C1 C2 . . 122.7(2) ?
C6 C1 N1 . . 119.0(2) ?
C2 C1 N1 . . 118.3(2) ?
C1 C2 C3 . . 119.2(2) ?
C1 C2 H2 . . 120.4 ?
C3 C2 H2 . . 120.4 ?
C4 C3 C2 . . 118.7(2) ?
C4 C3 C7 . . 121.1(2) ?
C2 C3 C7 . . 120.2(2) ?
C5 C4 C3 . . 121.3(2) ?
C5 C4 H4 . . 119.4 ?
C3 C4 H4 . . 119.4 ?
C4 C5 C6 . . 120.3(2) ?
C4 C5 H5 . . 119.8 ?
C6 C5 H5 . . 119.8 ?
C1 C6 C5 . . 117.9(2) ?
C1 C6 H6 . . 121.1 ?
C5 C6 H6 . . 121.1 ?
O1 C7 C3 . . 111.7(2) ?
O1 C7 H7A . . 109.3 ?
C3 C7 H7A . . 109.3 ?
O1 C7 H7B . . 109.3 ?
C3 C7 H7B . . 109.3 ?
H7A C7 H7B . . 107.9 ?
C1 N1 H1A . . 109.5 ?
C1 N1 H1B . . 109.5 ?
H1A N1 H1B . . 109.5 ?
C1 N1 H1C . . 109.5 ?
H1A N1 H1C . . 109.5 ?
H1B N1 H1C . . 109.5 ?
C7 O1 H1 . . 109.5 ?
Cl1 Sn1 Cl1 . 3_666 180 ?
Cl1 Sn1 Cl3 . 3_666 88.65(2) ?
Cl1 Sn1 Cl3 3_666 3_666 91.35(2) ?
Cl1 Sn1 Cl3 . . 91.35(2) ?
Cl1 Sn1 Cl3 3_666 . 88.65(2) ?
Cl3 Sn1 Cl3 3_666 . 180 ?
Cl1 Sn1 Cl2 . 3_666 91.13(2) ?
Cl1 Sn1 Cl2 3_666 3_666 88.87(2) ?
Cl3 Sn1 Cl2 3_666 3_666 89.93(2) ?
Cl3 Sn1 Cl2 . 3_666 90.07(2) ?
Cl1 Sn1 Cl2 . . 88.87(2) ?
Cl1 Sn1 Cl2 3_666 . 91.13(2) ?
Cl3 Sn1 Cl2 3_666 . 90.07(2) ?
Cl3 Sn1 Cl2 . . 89.93(2) ?
Cl2 Sn1 Cl2 3_666 . 180.000(19) ?

loop_
_geom_bond_atom_site_label_1
_geom_bond_atom_site_label_2
_geom_bond_site_symmetry_2
_geom_bond_distance
_geom_bond_publ_flag
C1 C6 . 1.378(3) ?
C1 C2 . 1.380(3) ?
C1 N1 . 1.473(3) ?
C2 C3 . 1.396(3) ?
C2 H2 . 0.93 ?
C3 C4 . 1.396(3) ?
C3 C7 . 1.498(3) ?
C4 C5 . 1.374(4) ?
C4 H4 . 0.93 ?
C5 C6 . 1.401(3) ?
C5 H5 . 0.93 ?
C6 H6 . 0.93 ?
C7 O1 . 1.441(3) ?
C7 H7A . 0.97 ?
C7 H7B . 0.97 ?
N1 H1A . 0.89 ?
N1 H1B . 0.89 ?
N1 H1C . 0.89 ?
O1 H1 . 0.82 ?
Sn1 Cl1 . 2.4097(6) ?
Sn1 Cl2 . 2.4419(6) ?
Sn1 Cl3 . 2.4402(6) ?

loop_
_geom_hbond_atom_site_label_D
_geom_hbond_atom_site_label_H
_geom_hbond_atom_site_label_A
_geom_hbond_site_symmetry_A
_geom_hbond_distance_DH
_geom_hbond_distance_HA
_geom_hbond_distance_DA
_geom_hbond_angle_DHA
_geom_hbond_publ_flag
O1 H1 Cl2 . 0.82 2.70 3.438(2) 151 yes
O1 H1 Cl3 . 0.82 2.79 3.370(2) 130 yes
N1 H1A Cl3 3_756 0.89 2.64 3.298(2) 131 yes
N1 H1B O1 2_645 0.89 1.83 2.721(3) 175 yes
N1 H1C Cl1 3_656 0.89 2.71 3.338(2) 128 yes
N1 H1C Cl2 3_656 0.89 2.57 3.304(2) 140 yes

loop_
_geom_torsion_atom_site_label_1
_geom_torsion_atom_site_label_2
_geom_torsion_atom_site_label_3
_geom_torsion_atom_site_label_4
_geom_torsion_site_symmetry_1
_geom_torsion_site_symmetry_2
_geom_torsion_site_symmetry_3
_geom_torsion_site_symmetry_4
_geom_torsion
_geom_torsion_publ_flag
C6 C1 C2 C3 . . . . 0.8(4) ?
N1 C1 C2 C3 . . . . -179.7(2) ?
C1 C2 C3 C4 . . . . -1.1(3) ?
C1 C2 C3 C7 . . . . -179.2(2) ?
C2 C3 C4 C5 . . . . 1.0(4) ?
C7 C3 C4 C5 . . . . 179.1(2) ?
C3 C4 C5 C6 . . . . -0.6(4) ?
C2 C1 C6 C5 . . . . -0.4(4) ?
N1 C1 C6 C5 . . . . -179.8(2) ?
C4 C5 C6 C1 . . . . 0.2(4) ?
C4 C3 C7 O1 . . . . 60.8(3) ?
C2 C3 C7 O1 . . . . -121.2(2) ?
